data_4127019
loop_
_publ_author_name
'Wang, Zhao-Yang'
'Wang, Meng-Qi'
'Li, Yan-Ling'
'Luo, Peng'
'Jia, Tong-Tong'
'Huang, Ren-Wu'
'Zang, Shuang-Quan'
'Mak, Thomas C. W.'

_publ_section_title
;
 Atomically Precise Site-Specific Tailoring and Directional Assembly of
 Superatomic Silver Nanoclusters.
;
_journal_name_full 'Journal of the American Chemical Society'
_journal_paper_doi 10.1021/jacs.7b11338
_journal_year 2018
_chemical_formula_moiety 'C52 H100 Ag14 B60 N8 S12'
_chemical_formula_sum 'C52 H100 Ag14 B60 N8 S12'
_chemical_formula_weight 3380.89
_chemical_name_systematic
;
 ?
;
_space_group_crystal_system tetragonal
_space_group_IT_number 87
_space_group_name_Hall '-I 4'
_space_group_name_H-M_alt 'I 4/m'
_symmetry_space_group_name_Hall '-I 4'
_symmetry_space_group_name_H-M 'I 4/m'
_atom_sites_solution_hydrogens geom
_atom_sites_solution_primary direct
_audit_creation_date 2017-10-19
_audit_creation_method
;
Olex2 1.2
(compiled 2017.08.10 svn.r3458 for OlexSys, GUI svn.r5381)
;
_cell_angle_alpha 90
_cell_angle_beta 90
_cell_angle_gamma 90
_cell_formula_units_Z 2
_cell_length_a 15.7244(2)
_cell_length_b 15.7244(2)
_cell_length_c 21.4690(4)
_cell_measurement_reflns_used 3660
_cell_measurement_temperature 150.00(10)
_cell_measurement_theta_max 71.9230
_cell_measurement_theta_min 3.9740
_cell_volume 5308.36(14)
_computing_cell_refinement 'CrysAlisPro 1.171.38.41k (Rigaku OD, 2015)'
_computing_data_collection 'CrysAlisPro 1.171.38.41k (Rigaku OD, 2015)'
_computing_data_reduction 'CrysAlisPro 1.171.38.41k (Rigaku OD, 2015)'
_computing_molecular_graphics 'Olex2 (Dolomanov et al., 2009)'
_computing_publication_material 'Olex2 (Dolomanov et al., 2009)'
_computing_structure_refinement 'ShelXL (Sheldrick, 2015)'
_computing_structure_solution 'SIR2004 (Burla et al., 2007)'
_diffrn_ambient_environment N~2~
_diffrn_ambient_temperature 150.00(10)
_diffrn_detector 'CCD plate'
_diffrn_measured_fraction_theta_full 0.988
_diffrn_measured_fraction_theta_max 0.994
_diffrn_measurement_details
;
List of Runs (angles in degrees, time in seconds):

  # Type    Start    End  Width  t~exp~   \w     \q     \k     \f   Frames
--------------------------------------------------------------------------
  1  \w    -27.00  30.00   0.50    2.00    --   45.50 -82.00-180.00  114
  2  \w     46.00  78.00   0.50    2.00    --   45.50 -82.00-180.00   64
  3  \w     86.00 138.00   0.50   10.00    --  100.10 -61.00 120.00  104
  4  \w     64.00 183.00   0.50   10.00    --  100.10  61.00 -60.00  238
  5  \w     88.00 128.00   0.50    2.00    --   45.50  82.00  30.00   80
  6  \w     88.00 137.00   0.50   10.00    --  100.10  82.00 -30.00   98
  7  \w     16.00  79.00   0.50   10.00    --  100.10 -61.00 120.00  126
;
_diffrn_measurement_device 'four-circle diffractometer'
_diffrn_measurement_method '\w scans'
_diffrn_orient_matrix_type 'CrysAlisPro convention (1999,Acta A55,543-557)'
_diffrn_orient_matrix_UB_11 -0.0919960000
_diffrn_orient_matrix_UB_12 -0.0325814000
_diffrn_orient_matrix_UB_13 -0.0062565000
_diffrn_orient_matrix_UB_21 -0.0174828000
_diffrn_orient_matrix_UB_22 0.0252934000
_diffrn_orient_matrix_UB_23 0.0681528000
_diffrn_orient_matrix_UB_31 -0.0289648000
_diffrn_orient_matrix_UB_32 0.0888122000
_diffrn_orient_matrix_UB_33 -0.0216404000
_diffrn_radiation_monochromator graphite
_diffrn_radiation_probe x-ray
_diffrn_radiation_type CuK\a
_diffrn_radiation_wavelength 1.54184
_diffrn_reflns_av_R_equivalents 0.0264
_diffrn_reflns_av_unetI/netI 0.0391
_diffrn_reflns_Laue_measured_fraction_full 0.988
_diffrn_reflns_Laue_measured_fraction_max 0.994
_diffrn_reflns_limit_h_max 18
_diffrn_reflns_limit_h_min -5
_diffrn_reflns_limit_k_max 18
_diffrn_reflns_limit_k_min -11
_diffrn_reflns_limit_l_max 25
_diffrn_reflns_limit_l_min -23
_diffrn_reflns_number 6727
_diffrn_reflns_point_group_measured_fraction_full 0.988
_diffrn_reflns_point_group_measured_fraction_max 0.994
_diffrn_reflns_theta_full 67.684
_diffrn_reflns_theta_max 67.398
_diffrn_reflns_theta_min 3.484
_diffrn_source 'fine-focus sealed X-ray tube'
_diffrn_source_type 'Enhance (Cu) X-ray Source'
_exptl_absorpt_coefficient_mu 22.721
_exptl_absorpt_correction_T_max 0.855
_exptl_absorpt_correction_T_min 0.808
_exptl_absorpt_correction_type analytical
_exptl_absorpt_process_details
;
CrysAlisPro 1.171.38.41k (Rigaku Oxford Diffraction, 2015)
Analytical numeric absorption correction using a multifaceted crystal
            model based on expressions derived by R.C. Clark & J.S. Reid.
(Clark, R. C. & Reid, J. S. (1995). Acta Cryst. A51, 887-897)
Empirical absorption correction using spherical harmonics,
 implemented in SCALE3 ABSPACK scaling algorithm.
;
_exptl_crystal_colour colourless
_exptl_crystal_colour_primary colourless
_exptl_crystal_density_diffrn 2.115
_exptl_crystal_description block
_exptl_crystal_F_000 3236
_exptl_crystal_size_max 0.103
_exptl_crystal_size_mid 0.095
_exptl_crystal_size_min 0.075
_refine_diff_density_max 1.121
_refine_diff_density_min -0.534
_refine_diff_density_rms 0.129
_refine_ls_extinction_method none
_refine_ls_goodness_of_fit_ref 1.113
_refine_ls_hydrogen_treatment constr
_refine_ls_matrix_type full
_refine_ls_number_parameters 190
_refine_ls_number_reflns 2456
_refine_ls_number_restraints 66
_refine_ls_restrained_S_all 1.203
_refine_ls_R_factor_all 0.0532
_refine_ls_R_factor_gt 0.0466
_refine_ls_shift/su_max 0.001
_refine_ls_shift/su_mean 0.000
_refine_ls_structure_factor_coef Fsqd
_refine_ls_weighting_details
;
 w=1/[\s^2^(Fo^2^)+(0.0614P)^2^+32.2110P]
 where P=(Fo^2^+2Fc^2^)/3
;
_refine_ls_weighting_scheme calc
_refine_ls_wR_factor_gt 0.1262
_refine_ls_wR_factor_ref 0.1310
_reflns_Friedel_coverage 0.000
_reflns_number_gt 2134
_reflns_number_total 2456
_reflns_threshold_expression 'I > 2\s(I)'
_cod_data_source_file ja7b11338_si_003.cif
_cod_data_source_block hy
_cod_original_cell_volume 5308.35(17)
_cod_database_code 4127019
_shelxl_version_number 2013-2
_chemical_oxdiff_formula 'C52 N8 H100 S12 B60 Ag14'
_chemical_oxdiff_usercomment st
_shelx_space_group_comment
;
The symmetry employed for this shelxl refinement is uniquely defined
by the following loop, which should always be used as a source of
symmetry information in preference to the above space-group names.
They are only intended as comments.
;
_reflns_odcompleteness_completeness 94.82
_reflns_odcompleteness_iscentric 1
_reflns_odcompleteness_theta 73.59
_olex2_refinement_description
;
1. Fixed Uiso
 At 1.2 times of:
  All B(H) groups, All B(H,H) groups, All C(H) groups
2. Shared sites
{B11, C9}
{B6, C7}
{B7, C8}
{C6, B8}
3. Uiso/Uaniso restraints and constraints
Uanis(B11) \\sim Ueq, Uanis(B9) \\sim Ueq, Uanis(B10) \\sim Ueq, Uanis(B8)
\\sim Ueq, Uanis(B6) \\sim Ueq, Uanis(B1) \\sim Ueq, Uanis(C8) \\sim Ueq,
Uanis(B2) \\sim Ueq, Uanis(B4) \\sim Ueq, Uanis(B5) \\sim Ueq, Uanis(B3) \\sim
Ueq: with sigma of 0.01 and sigma for terminal atoms of 0.02
Uanis(B11) = Uanis(C9)
Uanis(B7) = Uanis(C8)
Uanis(B6) = Uanis(C7)
Uanis(C6) = Uanis(B8)
4. Others
 Fixed Sof: S1(0.25) S2(0.25) S3(0.5) S4(0.5) C6(0.25) C7(0.25) C8(0.5)
 C9(0.5) H4A(0.5) H4B(0.5) H5A(0.5) H5B(0.5) B6(0.25) H6(0.25) B7(0.5) H7(0.5)
 B8(0.25) H8(0.25) H9A(0.5) H9B(0.5) B11(0.5) H11(0.5)
5.a Aromatic/amide H refined with riding coordinates:
 C1(H1), C2(H2), C3(H3), C4(H4), C5(H5)
5.b Boron cage BH refined with riding coordinates:
 B1(H1A), B2(H2A), B3(H3A), B4(H4A), B4(H4B), B5(H5A), B5(H5B), B6(H6), B7(H7),
  B8(H8), B9(H9A), B9(H9B), B10(H10), B11(H11)
;
_olex2_submission_original_sample_id NC-2
_olex2_submission_special_instructions 'No special instructions were received'
_oxdiff_exptl_absorpt_empirical_details
;
Empirical correction (ABSPACK) includes:
- Absorption correction using spherical harmonics
- Frame scaling
- Detector area scaling
;
_oxdiff_exptl_absorpt_empirical_full_max 1.421
_oxdiff_exptl_absorpt_empirical_full_min 0.655

loop_
_space_group_symop_operation_xyz
'x, y, z'
'-x, -y, z'
'-y, x, z'
'y, -x, z'
'x+1/2, y+1/2, z+1/2'
'-x+1/2, -y+1/2, z+1/2'
'-y+1/2, x+1/2, z+1/2'
'y+1/2, -x+1/2, z+1/2'
'-x, -y, -z'
'x, y, -z'
'y, -x, -z'
'-y, x, -z'
'-x+1/2, -y+1/2, -z+1/2'
'x+1/2, y+1/2, -z+1/2'
'y+1/2, -x+1/2, -z+1/2'
'-y+1/2, x+1/2, -z+1/2'

loop_
_atom_site_label
_atom_site_type_symbol
_atom_site_fract_x
_atom_site_fract_y
_atom_site_fract_z
_atom_site_U_iso_or_equiv
_atom_site_adp_type
_atom_site_occupancy
_atom_site_site_symmetry_order
_atom_site_calc_flag
_atom_site_refinement_flags_posn
_atom_site_refinement_flags_adp
_atom_site_refinement_flags_occupancy
_atom_site_disorder_assembly
_atom_site_disorder_group
Ag1 Ag 0.61087(4) 0.44440(4) 0.5000 0.0476(2) Uani 1 2 d S T P A .
Ag2 Ag 0.5000 0.5000 0.59190(4) 0.0468(3) Uani 1 4 d S T P A .
Ag3 Ag 0.55972(4) 0.30936(4) 0.39738(2) 0.0644(2) Uani 1 1 d . . . . .
S1 S 0.6450(3) 0.2905(3) 0.5000 0.0555(11) Uani 0.5 2 d S T P A 1
S2 S 0.7606(3) 0.4978(3) 0.5000 0.0472(9) Uani 0.5 2 d S T P A 1
S3 S 0.7024(2) 0.3975(2) 0.41326(13) 0.0523(7) Uani 0.5 1 d . . . A 2
S4 S 0.6052(2) 0.4462(2) 0.66852(14) 0.0498(7) Uani 0.5 1 d . . . A 1
N1 N 0.6129(4) 0.1999(4) 0.3380(3) 0.0637(15) Uani 1 1 d . . . . .
C1 C 0.6093(8) 0.1220(7) 0.3535(5) 0.098(3) Uani 1 1 d . . . . .
H1 H 0.5880 0.1075 0.3925 0.118 Uiso 1 1 calc R . . . .
C2 C 0.6366(11) 0.0571(8) 0.3130(7) 0.138(5) Uani 1 1 d . . . . .
H2 H 0.6299 0.0004 0.3242 0.166 Uiso 1 1 calc R . . . .
C3 C 0.6712(8) 0.0765(8) 0.2601(6) 0.106(4) Uani 1 1 d . . . . .
H3 H 0.6909 0.0341 0.2336 0.128 Uiso 1 1 calc R . . . .
C4 C 0.6779(8) 0.1570(8) 0.2444(5) 0.110(4) Uani 1 1 d . . . . .
H4 H 0.7015 0.1726 0.2064 0.132 Uiso 1 1 calc R . . . .
C5 C 0.6500(7) 0.2168(7) 0.2848(4) 0.091(3) Uani 1 1 d . . . . .
H5 H 0.6577 0.2736 0.2742 0.109 Uiso 1 1 calc R . . . .
C6 C 0.7627(9) 0.2803(10) 0.5000 0.083(4) Uani 0.5 2 d S T P A 1
C7 C 0.8278(11) 0.4053(10) 0.5000 0.086(4) Uani 0.5 2 d S T P A 1
C8 C 0.7967(7) 0.3450(7) 0.4470(6) 0.099(3) Uani 0.5 1 d . U . A 2
C9 C 0.5635(7) 0.4675(6) 0.7472(5) 0.088(3) Uani 0.5 1 d . . . A 1
B1 B 0.8911(13) 0.2089(11) 0.5000 0.096(5) Uani 1 2 d S TU P A .
H1A H 0.9101 0.1416 0.5000 0.115 Uiso 1 2 calc RS T P . .
B2 B 0.9261(10) 0.2750(9) 0.4479(7) 0.120(5) Uani 1 1 d . U . . .
H2A H 0.9710 0.2508 0.4128 0.145 Uiso 1 1 calc R . . . .
B3 B 0.9638(16) 0.3416(18) 0.5000 0.135(8) Uani 1 2 d S TU P A .
H3A H 1.0302 0.3635 0.5000 0.162 Uiso 1 2 calc RS T P . .
B4 B 0.8961(8) 0.3744(8) 0.4453(6) 0.101(4) Uani 1 1 d . U . . .
H4A H 0.9191 0.4173 0.4085 0.121 Uiso 0.5 1 calc R . . A 1
H4B H 0.9191 0.4173 0.4085 0.121 Uiso 0.5 1 calc R . . A 2
B5 B 0.8266(9) 0.2443(10) 0.4455(7) 0.121(4) Uani 1 1 d . U . . .
H5A H 0.8036 0.2014 0.4087 0.145 Uiso 0.5 1 calc R . . A 1
H5B H 0.8036 0.2014 0.4087 0.145 Uiso 0.5 1 calc R . . A 2
B6 B 0.8278(11) 0.4053(10) 0.5000 0.086(4) Uani 0.5 2 d S TU P A 2
H6 H 0.8037 0.4710 0.5000 0.103 Uiso 0.5 2 calc RS T P A 2
B7 B 0.7967(7) 0.3450(7) 0.4470(6) 0.099(3) Uani 0.5 1 d . . . A 1
H7 H 0.7534 0.3695 0.4110 0.119 Uiso 0.5 1 calc R . . A 1
B8 B 0.7627(9) 0.2803(10) 0.5000 0.083(4) Uani 0.5 2 d S TU P A 2
H8 H 0.6957 0.2602 0.5000 0.100 Uiso 0.5 2 calc RS T P A 2
B9 B 0.5346(9) 0.4002(8) 0.8008(5) 0.099(4) Uani 1 1 d . U . . .
H9A H 0.5582 0.3343 0.8005 0.118 Uiso 0.5 1 calc R . . A 1
H9B H 0.5582 0.3343 0.8005 0.118 Uiso 0.5 1 calc R . . A 2
B10 B 0.5647(9) 0.4670(9) 0.8553(7) 0.115(4) Uani 1 1 d . U . . .
H10 H 0.6080 0.4443 0.8920 0.138 Uiso 1 1 calc R . . . .
B11 B 0.5635(7) 0.4675(6) 0.7472(5) 0.088(3) Uani 0.5 1 d . U . A 2
H11 H 0.6064 0.4448 0.7103 0.106 Uiso 0.5 1 calc R . . A 2

loop_
_atom_site_aniso_label
_atom_site_aniso_U_11
_atom_site_aniso_U_22
_atom_site_aniso_U_33
_atom_site_aniso_U_23
_atom_site_aniso_U_13
_atom_site_aniso_U_12
Ag1 0.0557(4) 0.0586(4) 0.0284(3) 0.000 0.000 0.0025(3)
Ag2 0.0587(4) 0.0587(4) 0.0232(4) 0.000 0.000 0.000
Ag3 0.0766(4) 0.0721(4) 0.0446(3) -0.0074(2) 0.0047(2) 0.0036(3)
S1 0.066(3) 0.060(3) 0.040(2) 0.000 0.000 0.000(2)
S2 0.055(2) 0.055(2) 0.0324(18) 0.000 0.000 0.0044(18)
S3 0.0643(19) 0.0633(19) 0.0293(13) 0.0004(13) 0.0028(13) 0.0046(14)
S4 0.0545(17) 0.0660(19) 0.0289(14) -0.0005(12) 0.0019(12) 0.0054(13)
N1 0.086(4) 0.064(4) 0.041(3) -0.002(3) 0.003(3) 0.005(3)
C1 0.130(9) 0.085(7) 0.079(6) 0.010(5) 0.009(6) 0.013(6)
C2 0.216(17) 0.077(7) 0.122(10) 0.007(7) 0.014(11) 0.029(8)
C3 0.137(10) 0.092(8) 0.090(8) -0.026(6) 0.013(7) 0.022(7)
C4 0.143(10) 0.126(9) 0.061(6) -0.012(6) 0.017(6) 0.024(8)
C5 0.120(8) 0.095(6) 0.057(5) -0.001(5) 0.017(5) 0.001(6)
C6 0.088(7) 0.112(8) 0.050(5) 0.000 0.000 -0.019(6)
C7 0.114(8) 0.088(7) 0.057(6) 0.000 0.000 0.041(6)
C8 0.099(6) 0.092(6) 0.106(7) 0.040(5) -0.043(5) -0.020(5)
C9 0.110(6) 0.077(5) 0.077(5) -0.023(4) 0.048(5) -0.020(5)
B1 0.131(9) 0.079(7) 0.077(7) 0.000 0.000 0.019(7)
B2 0.135(8) 0.100(7) 0.126(8) -0.027(6) 0.066(7) 0.010(6)
B3 0.119(10) 0.175(12) 0.111(10) 0.000 0.000 -0.022(9)
B4 0.088(6) 0.096(6) 0.119(7) 0.042(6) 0.037(6) 0.022(5)
B5 0.115(7) 0.127(8) 0.120(8) -0.064(7) -0.030(6) 0.042(6)
B6 0.114(8) 0.088(7) 0.057(6) 0.000 0.000 0.041(6)
B7 0.099(6) 0.092(6) 0.106(7) 0.040(5) -0.043(5) -0.020(5)
B8 0.088(7) 0.112(8) 0.050(5) 0.000 0.000 -0.019(6)
B9 0.164(8) 0.086(6) 0.047(5) 0.005(4) -0.001(5) 0.038(6)
B10 0.124(8) 0.102(7) 0.119(8) 0.037(6) -0.060(6) -0.014(6)
B11 0.110(6) 0.077(5) 0.077(5) -0.023(4) 0.048(5) -0.020(5)

loop_
_atom_type_symbol
_atom_type_description
_atom_type_scat_dispersion_real
_atom_type_scat_dispersion_imag
_atom_type_scat_source
C C 0.0181 0.0091 'International Tables Vol C Tables 4.2.6.8 and 6.1.1.4'
H H 0.0000 0.0000 'International Tables Vol C Tables 4.2.6.8 and 6.1.1.4'
Ag Ag 0.1306 4.2820 'International Tables Vol C Tables 4.2.6.8 and 6.1.1.4'
B B 0.0090 0.0039 'International Tables Vol C Tables 4.2.6.8 and 6.1.1.4'
N N 0.0311 0.0180 'International Tables Vol C Tables 4.2.6.8 and 6.1.1.4'
S S 0.3331 0.5567 'International Tables Vol C Tables 4.2.6.8 and 6.1.1.4'

loop_
_exptl_crystal_face_index_h
_exptl_crystal_face_index_k
_exptl_crystal_face_index_l
_exptl_crystal_face_perp_dist
-1 0 14 0.0502
-5 -9 2 0.0459
5 -9 4 0.0406
-3 9 -4 0.0306
8 6 0 0.0342
-3 9 5 0.0307
-1 6 -11 0.0335
3 -8 -8 0.0389
-9 3 -3 0.0371

loop_
_geom_angle_atom_site_label_1
_geom_angle_atom_site_label_2
_geom_angle_atom_site_label_3
_geom_angle
_geom_angle_site_symmetry_1
_geom_angle_site_symmetry_3
Ag1 Ag1 Ag1 90.001(1) 3_655 11_566
Ag1 Ag1 Ag2 60.193(8) 11_566 .
Ag1 Ag1 Ag2 60.194(8) 3_655 9_666
Ag1 Ag1 Ag2 60.193(8) 3_655 .
Ag1 Ag1 Ag2 60.193(8) 11_566 9_666
Ag1 Ag1 Ag3 123.842(16) 3_655 10_556
Ag1 Ag1 Ag3 63.08(2) 11_566 .
Ag1 Ag1 Ag3 123.842(16) 3_655 .
Ag1 Ag1 Ag3 124.421(15) 11_566 12_656
Ag1 Ag1 Ag3 64.83(2) 3_655 3_655
Ag1 Ag1 Ag3 63.08(2) 11_566 10_556
Ag1 Ag1 Ag3 64.83(2) 3_655 12_656
Ag1 Ag1 Ag3 124.421(15) 11_566 3_655
Ag2 Ag1 Ag2 90.67(3) . 9_666
Ag2 Ag1 Ag3 63.675(15) . 10_556
Ag2 Ag1 Ag3 124.91(3) 9_666 12_656
Ag2 Ag1 Ag3 123.17(2) 9_666 10_556
Ag2 Ag1 Ag3 124.91(3) . 3_655
Ag2 Ag1 Ag3 123.16(2) . .
Ag2 Ag1 Ag3 64.333(15) 9_666 3_655
Ag2 Ag1 Ag3 63.674(15) 9_666 .
Ag2 Ag1 Ag3 64.334(15) . 12_656
Ag3 Ag1 Ag3 88.27(3) . 10_556
Ag3 Ag1 Ag3 90.033(18) 3_655 .
Ag3 Ag1 Ag3 90.032(18) 12_656 10_556
Ag3 Ag1 Ag3 170.05(3) 3_655 10_556
Ag3 Ag1 Ag3 89.95(3) 12_656 3_655
Ag3 Ag1 Ag3 170.05(3) 12_656 .
S1 Ag1 Ag1 84.13(12) . 11_566
S1 Ag1 Ag1 174.13(12) . 3_655
S1 Ag1 Ag2 116.33(7) . .
S1 Ag1 Ag2 116.33(7) . 9_666
S1 Ag1 Ag3 118.74(7) . 3_655
S1 Ag1 Ag3 53.11(6) . 10_556
S1 Ag1 Ag3 118.74(7) . 12_656
S1 Ag1 Ag3 53.11(6) . .
S1 Ag1 S2 97.14(16) . .
S2 Ag1 Ag1 88.73(11) . 3_655
S2 Ag1 Ag1 178.73(11) . 11_566
S2 Ag1 Ag2 119.07(6) . 9_666
S2 Ag1 Ag2 119.07(6) . .
S2 Ag1 Ag3 54.93(5) . 12_656
S2 Ag1 Ag3 117.71(7) . 10_556
S2 Ag1 Ag3 54.93(5) . 3_655
S2 Ag1 Ag3 117.71(7) . .
S3 Ag1 Ag1 117.89(8) . 3_655
S3 Ag1 Ag1 117.35(8) 10_556 11_566
S3 Ag1 Ag1 117.35(8) . 11_566
S3 Ag1 Ag1 117.89(8) 10_556 3_655
S3 Ag1 Ag2 176.29(8) 10_556 9_666
S3 Ag1 Ag2 85.64(8) 10_556 .
S3 Ag1 Ag2 85.63(8) . 9_666
S3 Ag1 Ag2 176.29(8) . .
S3 Ag1 Ag3 53.53(8) 10_556 12_656
S3 Ag1 Ag3 54.67(8) 10_556 10_556
S3 Ag1 Ag3 118.22(9) . 12_656
S3 Ag1 Ag3 118.25(8) . 10_556
S3 Ag1 Ag3 118.25(8) 10_556 .
S3 Ag1 Ag3 53.53(8) . 3_655
S3 Ag1 Ag3 54.67(8) . .
S3 Ag1 Ag3 118.23(9) 10_556 3_655
S3 Ag1 S3 98.06(15) 10_556 .
Ag1 Ag2 Ag1 59.614(17) . 3_655
Ag1 Ag2 Ag1 59.615(17) 11_566 9_666
Ag1 Ag2 Ag1 59.615(17) . 11_566
Ag1 Ag2 Ag1 89.33(3) 11_566 3_655
Ag1 Ag2 Ag1 89.33(3) . 9_666
Ag1 Ag2 Ag1 59.615(17) 9_666 3_655
Ag1 Ag2 Ag3 122.63(2) . 9_666
Ag1 Ag2 Ag3 64.194(17) 11_566 11_566
Ag1 Ag2 Ag3 122.63(2) 3_655 11_566
Ag1 Ag2 Ag3 64.194(17) 9_666 9_666
Ag1 Ag2 Ag3 63.120(16) 9_666 11_566
Ag1 Ag2 Ag3 64.195(17) . 10_556
Ag1 Ag2 Ag3 122.63(2) 9_666 10_556
Ag1 Ag2 Ag3 123.78(2) 11_566 9_666
Ag1 Ag2 Ag3 122.63(2) 11_566 12_656
Ag1 Ag2 Ag3 63.120(16) 3_655 9_666
Ag1 Ag2 Ag3 123.78(2) 9_666 12_656
Ag1 Ag2 Ag3 63.120(16) 11_566 10_556
Ag1 Ag2 Ag3 64.194(17) 3_655 12_656
Ag1 Ag2 Ag3 123.78(2) 3_655 10_556
Ag1 Ag2 Ag3 123.78(2) . 11_566
Ag1 Ag2 Ag3 63.119(16) . 12_656
Ag3 Ag2 Ag3 171.62(3) 9_666 10_556
Ag3 Ag2 Ag3 89.694(3) 11_566 10_556
Ag3 Ag2 Ag3 89.694(3) 12_656 10_556
Ag3 Ag2 Ag3 89.694(3) 12_656 9_666
Ag3 Ag2 Ag3 89.694(3) 11_566 9_666
Ag3 Ag2 Ag3 171.62(3) 12_656 11_566
S4 Ag2 Ag1 117.86(8) 2_665 3_655
S4 Ag2 Ag1 117.86(8) 3_655 .
S4 Ag2 Ag1 118.39(8) . 3_655
S4 Ag2 Ag1 118.39(7) 4_565 .
S4 Ag2 Ag1 117.86(8) 4_565 9_666
S4 Ag2 Ag1 176.17(7) 2_665 .
S4 Ag2 Ag1 86.85(7) 3_655 3_655
S4 Ag2 Ag1 86.85(7) . .
S4 Ag2 Ag1 118.39(7) 3_655 9_666
S4 Ag2 Ag1 176.17(8) 3_655 11_566
S4 Ag2 Ag1 86.85(7) 2_665 9_666
S4 Ag2 Ag1 86.85(7) 4_565 11_566
S4 Ag2 Ag1 176.17(8) . 9_666
S4 Ag2 Ag1 118.39(8) 2_665 11_566
S4 Ag2 Ag1 117.86(8) . 11_566
S4 Ag2 Ag1 176.17(7) 4_565 3_655
S4 Ag2 Ag3 54.45(8) 3_655 9_666
S4 Ag2 Ag3 118.98(8) 3_655 10_556
S4 Ag2 Ag3 118.34(8) 4_565 12_656
S4 Ag2 Ag3 118.98(8) 4_565 9_666
S4 Ag2 Ag3 118.34(8) 2_665 10_556
S4 Ag2 Ag3 55.14(8) 3_655 12_656
S4 Ag2 Ag3 55.14(8) 4_565 11_566
S4 Ag2 Ag3 118.34(8) . 9_666
S4 Ag2 Ag3 54.45(8) 4_565 10_556
S4 Ag2 Ag3 54.45(8) 2_665 11_566
S4 Ag2 Ag3 55.14(8) . 10_556
S4 Ag2 Ag3 118.98(8) . 11_566
S4 Ag2 Ag3 118.34(8) 3_655 11_566
S4 Ag2 Ag3 118.98(8) 2_665 12_656
S4 Ag2 Ag3 54.45(8) . 12_656
S4 Ag2 Ag3 55.14(8) 2_665 9_666
S4 Ag2 S4 63.94(8) 4_565 2_665
S4 Ag2 S4 63.94(8) 3_655 2_665
S4 Ag2 S4 96.97(14) 3_655 4_565
S4 Ag2 S4 63.94(8) 4_565 .
S4 Ag2 S4 96.97(14) 2_665 .
S4 Ag2 S4 63.94(8) 3_655 .
Ag1 Ag3 Ag1 52.09(2) 11_566 .
Ag1 Ag3 Ag2 52.549(19) 11_566 9_666
Ag2 Ag3 Ag1 52.132(19) 9_666 .
S1 Ag3 Ag1 75.32(10) . 11_566
S1 Ag3 Ag1 49.79(11) . .
S1 Ag3 Ag2 101.58(11) . 9_666
S1 Ag3 S2 55.68(13) . 11_566
S1 Ag3 S4 113.77(13) . 10_556
S1 Ag3 S4 149.40(13) . 11_566
S2 Ag3 Ag1 50.60(10) 11_566 11_566
S2 Ag3 Ag1 78.04(8) 11_566 .
S2 Ag3 Ag2 103.00(10) 11_566 9_666
S2 Ag3 S4 150.83(12) 11_566 10_556
S3 Ag3 Ag1 49.19(7) . .
S3 Ag3 Ag1 100.98(7) . 11_566
S3 Ag3 Ag1 50.23(7) 4_565 11_566
S3 Ag3 Ag1 101.96(7) 4_565 .
S3 Ag3 Ag2 76.33(8) 4_565 9_666
S3 Ag3 Ag2 75.30(8) . 9_666
S3 Ag3 S3 148.70(13) 4_565 .
S4 Ag3 Ag1 76.12(7) 10_556 .
S4 Ag3 Ag1 101.72(7) 11_566 .
S4 Ag3 Ag1 77.35(7) 11_566 11_566
S4 Ag3 Ag1 101.87(7) 10_556 11_566
S4 Ag3 Ag2 49.78(7) 11_566 9_666
S4 Ag3 Ag2 49.62(7) 10_556 9_666
S4 Ag3 S2 114.09(12) 11_566 11_566
S4 Ag3 S4 59.23(13) 11_566 10_556
N1 Ag3 Ag1 154.79(16) . 11_566
N1 Ag3 Ag1 142.76(17) . .
N1 Ag3 Ag2 149.46(15) . 9_666
N1 Ag3 S1 101.38(19) . .
N1 Ag3 S2 106.51(18) . 11_566
N1 Ag3 S3 98.88(18) . .
N1 Ag3 S3 112.29(19) . 4_565
N1 Ag3 S4 109.21(17) . 11_566
N1 Ag3 S4 102.23(17) . 10_556
Ag1 S1 Ag3 77.10(12) . 10_556
Ag1 S1 Ag3 77.10(12) . .
Ag3 S1 Ag3 116.1(2) . 10_556
S2 S1 Ag1 96.6(2) 11_566 .
S2 S1 Ag3 63.23(11) 11_566 10_556
S2 S1 Ag3 63.23(11) 11_566 .
C6 S1 Ag1 107.4(5) . .
C6 S1 Ag3 121.62(11) . 10_556
C6 S1 Ag3 121.62(11) . .
C6 S1 S2 155.9(6) . 11_566
Ag1 S2 Ag3 74.48(10) . 12_656
Ag1 S2 Ag3 74.48(10) . 3_655
Ag3 S2 Ag3 112.63(16) 3_655 12_656
S1 S2 Ag1 90.50(18) 3_655 .
S1 S2 Ag3 61.09(9) 3_655 12_656
S1 S2 Ag3 61.09(9) 3_655 3_655
C7 S2 Ag1 106.4(6) . .
C7 S2 Ag3 122.79(12) . 12_656
C7 S2 Ag3 122.79(12) . 3_655
C7 S2 S1 163.1(7) . 3_655
Ag1 S3 Ag3 76.14(10) . .
Ag1 S3 Ag3 76.25(9) . 3_655
Ag3 S3 Ag3 115.98(13) 3_655 .
C8 S3 Ag1 107.8(4) . .
C8 S3 Ag3 119.7(4) . .
C8 S3 Ag3 123.5(4) . 3_655
Ag2 S4 Ag3 75.24(9) . 10_556
Ag2 S4 Ag3 75.76(9) . 12_656
Ag3 S4 Ag3 113.35(11) 12_656 10_556
C9 S4 Ag2 107.9(4) . .
C9 S4 Ag3 123.3(3) . 12_656
C9 S4 Ag3 122.4(3) . 10_556
C1 N1 Ag3 124.1(6) . .
C1 N1 C5 116.3(8) . .
C5 N1 Ag3 119.6(6) . .
N1 C1 H1 119.2 . .
N1 C1 C2 121.6(10) . .
C2 C1 H1 119.2 . .
C1 C2 H2 120.0 . .
C3 C2 C1 120.0(12) . .
C3 C2 H2 120.0 . .
C2 C3 H3 120.5 . .
C2 C3 C4 119.0(11) . .
C4 C3 H3 120.5 . .
C3 C4 H4 120.7 . .
C3 C4 C5 118.7(11) . .
C5 C4 H4 120.7 . .
N1 C5 C4 124.2(10) . .
N1 C5 H5 117.9 . .
C4 C5 H5 117.9 . .
B5 C6 S1 129.7(7) 10_556 .
B5 C6 S1 129.7(7) . .
B5 C6 B5 90.8(13) . 10_556
B7 C6 S1 106.0(9) 10_556 .
B7 C6 B5 60.9(8) 10_556 10_556
B7 C6 B5 121.0(11) 10_556 .
B4 C7 S2 128.0(7) 10_556 .
B4 C7 S2 128.0(7) . .
B4 C7 B4 89.8(12) . 10_556
B7 C7 S2 107.9(8) 10_556 .
B7 C7 B4 60.6(7) 10_556 10_556
B7 C7 B4 122.6(10) 10_556 .
B4 C8 S3 129.4(7) . .
B4 C8 B5 89.9(9) . .
B5 C8 S3 130.5(8) . .
C9 C9 S4 106.5(5) 4_565 .
C9 C9 S4 106.4(5) 3_655 .
C9 C9 C9 89.996(2) 4_565 3_655
C9 C9 B9 121.4(5) 4_565 3_655
C9 C9 B9 122.2(5) 3_655 .
C9 C9 B9 60.1(8) 3_655 3_655
C9 C9 B9 62.3(8) 4_565 .
B9 C9 S4 129.0(7) . .
B9 C9 S4 128.9(7) 3_655 .
B9 C9 B9 91.0(8) . 3_655
B2 B1 H1A 121.6 . .
B2 B1 H1A 121.6 10_556 .
B2 B1 B2 87.1(15) . 10_556
B2 B1 B5 60.2(9) 10_556 10_556
B2 B1 B5 118.8(12) . 10_556
B2 B1 B5 60.2(9) . .
B2 B1 B5 118.8(12) 10_556 .
B5 B1 H1A 119.6 . .
B5 B1 H1A 119.6 10_556 .
B5 B1 B5 90.6(14) . 10_556
B1 B2 H2A 117.9 . .
B1 B2 B3 93.5(12) . .
B1 B2 B4 122.5(10) . .
B1 B2 B5 60.5(10) . .
B3 B2 H2A 117.1 . .
B4 B2 H2A 119.5 . .
B4 B2 B3 61.2(11) . .
B4 B2 B5 90.3(10) . .
B5 B2 H2A 119.3 . .
B5 B2 B3 123.6(12) . .
B2 B3 B2 85.9(17) 10_556 .
B2 B3 H3A 122.8 10_556 .
B2 B3 H3A 122.8 . .
B2 B3 B4 59.1(9) . .
B2 B3 B4 59.1(9) 10_556 10_556
B2 B3 B4 116.5(16) . 10_556
B2 B3 B4 116.5(16) 10_556 .
B4 B3 H3A 120.7 . .
B4 B3 H3A 120.7 10_556 .
B4 B3 B4 89.6(16) . 10_556
C7 B4 B3 90.3(10) . .
C7 B4 H4A 122.7 . .
C8 B4 B2 90.3(9) . .
C8 B4 B3 120.6(11) . .
C8 B4 H4B 120.5 . .
B2 B4 C7 116.3(10) . .
B2 B4 B3 59.7(11) . .
B2 B4 H4A 121.1 . .
B2 B4 H4B 121.1 . .
B3 B4 H4A 119.0 . .
B3 B4 H4B 119.0 . .
C6 B5 B1 89.3(10) . .
C6 B5 H5A 121.4 . .
C8 B5 H5B 120.6 . .
B1 B5 C8 119.1(10) . .
B1 B5 H5A 120.4 . .
B1 B5 H5B 120.4 . .
B2 B5 C6 117.4(10) . .
B2 B5 C8 89.3(11) . .
B2 B5 B1 59.3(10) . .
B2 B5 H5A 121.1 . .
B2 B5 H5B 121.1 . .
C9 B9 C9 57.6(8) . 4_565
C9 B9 H9A 122.2 4_565 .
C9 B9 H9A 120.9 . .
C9 B9 B10 88.2(9) 4_565 4_565
C9 B9 B10 117.2(9) . 4_565
C9 B9 B10 90.5(9) . .
B10 B9 C9 117.2(8) . 4_565
B10 B9 H9A 121.9 4_565 .
B10 B9 H9A 120.6 . .
B10 B9 H9B 121.9 4_565 .
B10 B9 H9B 120.6 . .
B10 B9 B10 58.3(11) . 4_565
B10 B9 B11 117.2(8) . 4_565
B11 B9 H9B 122.2 4_565 .
B11 B9 B10 88.2(9) 4_565 4_565
B9 B10 B9 90.2(9) . 3_655
B9 B10 H10 120.2 3_655 .
B9 B10 H10 118.8 . .
B10 B10 B9 120.6(6) 4_565 3_655
B10 B10 B9 59.8(9) 3_655 3_655
B10 B10 B9 121.3(6) 3_655 .
B10 B10 B9 61.9(9) 4_565 .
B10 B10 B10 89.999(4) 3_655 4_565
B10 B10 H10 119.9 3_655 .
B10 B10 H10 119.2 4_565 .

loop_
_geom_bond_atom_site_label_1
_geom_bond_atom_site_label_2
_geom_bond_distance
_geom_bond_site_symmetry_2
Ag1 Ag1 2.7581(9) 3_655
Ag1 Ag1 2.7581(9) 11_566
Ag1 Ag2 2.7743(7) .
Ag1 Ag2 2.7743(7) 9_666
Ag1 Ag3 3.1171(7) 12_656
Ag1 Ag3 3.1639(7) 10_556
Ag1 Ag3 3.1171(7) 3_655
Ag1 Ag3 3.1639(7) .
Ag1 S1 2.479(5) .
Ag1 S2 2.500(5) .
Ag1 S3 2.466(3) 10_556
Ag1 S3 2.466(3) .
Ag2 Ag1 2.7743(7) 9_666
Ag2 Ag1 2.7743(7) 3_655
Ag2 Ag1 2.7743(7) 11_566
Ag2 Ag3 3.1499(6) 10_556
Ag2 Ag3 3.1499(6) 12_656
Ag2 Ag3 3.1499(6) 11_566
Ag2 Ag3 3.1499(6) 9_666
Ag2 S4 2.481(3) 3_655
Ag2 S4 2.481(3) 4_565
Ag2 S4 2.481(3) 2_665
Ag2 S4 2.482(3) .
Ag3 Ag1 3.1170(7) 11_566
Ag3 Ag2 3.1498(6) 9_666
Ag3 S1 2.596(3) .
Ag3 S2 2.648(2) 11_566
Ag3 S3 2.659(4) .
Ag3 S3 2.581(3) 4_565
Ag3 S4 2.644(3) 11_566
Ag3 S4 2.673(3) 10_556
Ag3 N1 2.299(6) .
S1 Ag3 2.596(3) 10_556
S1 S2 2.449(7) 11_566
S1 C6 1.858(16) .
S2 Ag3 2.648(2) 12_656
S2 Ag3 2.648(2) 3_655
S2 S1 2.449(7) 3_655
S2 C7 1.798(14) .
S3 Ag3 2.581(3) 3_655
S3 C8 1.846(11) .
S4 Ag3 2.644(3) 12_656
S4 Ag3 2.673(3) 10_556
S4 C9 1.842(9) .
N1 C1 1.271(11) .
N1 C5 1.309(11) .
C1 H1 0.9300 .
C1 C2 1.407(15) .
C2 H2 0.9300 .
C2 C3 1.296(16) .
C3 H3 0.9300 .
C3 C4 1.314(16) .
C4 H4 0.9300 .
C4 C5 1.352(14) .
C5 H5 0.9300 .
C6 B5 1.643(17) 10_556
C6 B5 1.643(17) .
C6 B7 1.617(15) 10_556
C7 B4 1.664(15) 10_556
C7 B4 1.664(15) .
C7 B7 1.560(16) 10_556
C8 B4 1.629(17) .
C8 B5 1.652(18) .
C9 C9 1.586(16) 4_565
C9 C9 1.586(15) 3_655
C9 B9 1.664(15) 3_655
C9 B9 1.629(15) .
B1 H1A 1.1000 .
B1 B2 1.62(2) .
B1 B2 1.62(2) 10_556
B1 B5 1.645(19) .
B1 B5 1.645(19) 10_556
B2 H2A 1.1000 .
B2 B3 1.64(2) .
B2 B4 1.633(18) .
B2 B5 1.64(2) .
B3 B2 1.64(2) 10_556
B3 H3A 1.1000 .
B3 B4 1.67(2) 10_556
B3 B4 1.67(2) .
B4 H4A 1.1000 .
B4 H4B 1.1000 .
B5 H5A 1.1000 .
B5 H5B 1.1000 .
B9 C9 1.664(15) 4_565
B9 H9A 1.1000 .
B9 H9B 1.1000 .
B9 B10 1.675(18) 4_565
B9 B10 1.642(19) .
B9 B11 1.664(15) 4_565
B10 B9 1.675(18) 3_655
B10 B10 1.62(2) 4_565
B10 B10 1.62(2) 3_655
B10 H10 1.1000 .

loop_
_exptl_oxdiff_crystal_face_indexfrac_h
_exptl_oxdiff_crystal_face_indexfrac_k
_exptl_oxdiff_crystal_face_indexfrac_l
_exptl_oxdiff_crystal_face_x
_exptl_oxdiff_crystal_face_y
_exptl_oxdiff_crystal_face_z
-0.9319 -0.1512 14.4900 0.0000 1.0000 -0.3000
-4.6106 -8.8714 2.1097 0.7000 0.0000 -0.7000
4.9093 -8.5762 4.4422 -0.2000 0.0000 -1.0000
-2.9933 9.2591 -4.2042 0.0000 0.0000 1.0000
7.7239 5.8507 -0.1900 -0.9000 0.0000 0.3000
-3.4926 8.9832 4.5739 0.0000 0.6000 0.8000
-1.2967 5.8313 -11.3005 0.0000 -0.6000 0.8000
3.2599 -7.6567 -8.0605 0.0000 -0.8000 -0.6000
-9.4599 2.8240 -3.4747 0.8000 0.0000 0.6000
